data_4081163
loop_
_publ_author_name
'Green, Katy'
'Gauthier, Nicolas'
'Sahnoune, Hiba'
'Argouarch, Gilles'
'Toupet, Loic'
'Costuas, Karine'
'Bondon, Arnaud'
'Fabre, Bruno'
'Halet, Jean-Fran\,cois'
'Paul, Fr\'ed\'eric'

_publ_section_title
;
 Synthesis and Characterization of Redox-Active Mononuclear
 Fe(\k2-dppe)(\h5-C5Me5)-Terminated \p-Conjugated Wires
;
_journal_issue 15
_journal_name_full Organometallics
_journal_page_first 4366
_journal_paper_doi 10.1021/om400515g
_journal_volume 32
_journal_year 2013
_chemical_formula_sum 'C46 H44 F6 Fe P3'
_chemical_formula_weight 859.57
_chemical_name_systematic
;
 ?
;
_space_group_IT_number 14
_symmetry_cell_setting monoclinic
_symmetry_space_group_name_Hall '-P 2yn'
_symmetry_space_group_name_H-M 'P 1 21/n 1'
_atom_sites_solution_hydrogens difmap
_atom_sites_solution_primary direct
_atom_sites_solution_secondary difmap
_audit_creation_method SHELXL-97
_cell_angle_alpha 90.00
_cell_angle_beta 107.631(3)
_cell_angle_gamma 90.00
_cell_formula_units_Z 4
_cell_length_a 10.4740(3)
_cell_length_b 28.8106(8)
_cell_length_c 14.2239(5)
_cell_measurement_reflns_used 6387
_cell_measurement_temperature 140(2)
_cell_measurement_theta_max 27.5
_cell_measurement_theta_min 2.83
_cell_volume 4090.6(2)
_computing_cell_refinement 'CrysAlis RED, Oxford Diffraction Ltd.,Version 1.171.35.11'
_computing_data_collection 'CrysAlis CCD, Oxford Diffraction Ltd.,Version 1.171.35.11'
_computing_data_reduction 'CrysAlis RED, Oxford Diffraction Ltd.,Version 1.171.35.11'
_computing_molecular_graphics 'MERCURY 2.4.5(CCDC, 2011)'
_computing_publication_material 'WINGX (Farrugia, 1999)'
_computing_structure_refinement 'SHELXL-97 (Sheldrick, 1997)'
_computing_structure_solution 'SIR-97_(Altomare & al., 1999)'
_diffrn_ambient_temperature 140(2)
_diffrn_detector_area_resol_mean 16.1852
_diffrn_measured_fraction_theta_full 0.998
_diffrn_measured_fraction_theta_max 0.998
_diffrn_measurement_device_type 'CCD Saphire 3 Xcalibur'
_diffrn_measurement_method 'omega scan'
_diffrn_radiation_monochromator graphite
_diffrn_radiation_source 'fine-focus sealed tube'
_diffrn_radiation_type MoK\a
_diffrn_radiation_wavelength 0.71073
_diffrn_reflns_av_R_equivalents 0.0758
_diffrn_reflns_av_sigmaI/netI 0.1236
_diffrn_reflns_limit_h_max 13
_diffrn_reflns_limit_h_min -13
_diffrn_reflns_limit_k_max 36
_diffrn_reflns_limit_k_min -31
_diffrn_reflns_limit_l_max 18
_diffrn_reflns_limit_l_min -18
_diffrn_reflns_number 31018
_diffrn_reflns_theta_full 27.00
_diffrn_reflns_theta_max 27.00
_diffrn_reflns_theta_min 2.83
_exptl_absorpt_coefficient_mu 0.546
_exptl_absorpt_correction_type none
_exptl_crystal_colour red
_exptl_crystal_density_diffrn 1.396
_exptl_crystal_density_method 'not measured'
_exptl_crystal_description prism
_exptl_crystal_F_000 1780
_exptl_crystal_size_max 0.283
_exptl_crystal_size_mid 0.218
_exptl_crystal_size_min 0.078
_refine_diff_density_max 0.540
_refine_diff_density_min -0.349
_refine_diff_density_rms 0.065
_refine_ls_extinction_method none
_refine_ls_goodness_of_fit_ref 0.838
_refine_ls_hydrogen_treatment constr
_refine_ls_matrix_type full
_refine_ls_number_parameters 510
_refine_ls_number_reflns 8910
_refine_ls_number_restraints 0
_refine_ls_restrained_S_all 0.838
_refine_ls_R_factor_all 0.1009
_refine_ls_R_factor_gt 0.0436
_refine_ls_shift/su_max 0.001
_refine_ls_shift/su_mean 0.000
_refine_ls_structure_factor_coef Fsqd
_refine_ls_weighting_details 'calc w=1/[\s^2^(Fo^2^)+(0.0273P)^2^+0.0000P] where P=(Fo^2^+2Fc^2^)/3'
_refine_ls_weighting_scheme calc
_refine_ls_wR_factor_gt 0.0705
_refine_ls_wR_factor_ref 0.0788
_reflns_number_gt 4965
_reflns_number_total 8910
_reflns_threshold_expression >2sigma(I)
_cod_data_source_file om400515g_si_002.cif
_cod_data_source_block 2[PF6]
_cod_depositor_comments
;
The following automatic conversions were performed:

'_symmetry_cell_setting' value 'Monoclinic' changed to 'monoclinic'
according to /home/saulius/struct/CIF-dictionaries/cif_core.dic
dictionary named 'cif_core.dic' version 2.4.2 from 2011-04-26.

Automatic conversion script
Id: cif_fix_values 1891 2012-01-12 08:04:46Z andrius 
;
_cod_original_sg_symbol_H-M P21/n
_cod_database_code 4081163

loop_
_symmetry_equiv_pos_as_xyz
'x, y, z'
'-x+1/2, y+1/2, -z+1/2'
'-x, -y, -z'
'x-1/2, -y-1/2, z-1/2'

loop_
_atom_site_label
_atom_site_type_symbol
_atom_site_fract_x
_atom_site_fract_y
_atom_site_fract_z
_atom_site_U_iso_or_equiv
_atom_site_adp_type
_atom_site_occupancy
_atom_site_symmetry_multiplicity
_atom_site_calc_flag
_atom_site_refinement_flags
P3 P 1.07669(7) 0.35480(3) 0.61362(5) 0.02419(18) Uani 1 1 d .
F1 F 1.11252(14) 0.37207(6) 0.72580(11) 0.0363(4) Uani 1 1 d .
F2 F 1.03945(13) 0.33761(5) 0.50191(11) 0.0320(4) Uani 1 1 d .
F3 F 0.92969(14) 0.34054(6) 0.61558(11) 0.0428(5) Uani 1 1 d .
F4 F 1.22365(13) 0.36834(5) 0.61214(12) 0.0367(4) Uani 1 1 d .
F5 F 1.13002(15) 0.30401(5) 0.65151(12) 0.0430(4) Uani 1 1 d .
F6 F 1.02476(15) 0.40540(5) 0.57694(12) 0.0384(4) Uani 1 1 d .
Fe1 Fe 0.93786(3) 0.140596(13) 0.75967(3) 0.01856(10) Uani 1 1 d .
P1 P 0.77609(6) 0.16808(2) 0.62415(5) 0.01935(17) Uani 1 1 d .
P2 P 0.84326(7) 0.07071(2) 0.71119(5) 0.02090(17) Uani 1 1 d .
C1 C 1.0925(2) 0.13450(10) 0.89817(18) 0.0235(6) Uani 1 1 d .
C2 C 0.9663(2) 0.13276(10) 0.91771(18) 0.0221(6) Uani 1 1 d .
C3 C 0.8968(2) 0.17414(9) 0.88314(18) 0.0218(6) Uani 1 1 d .
C4 C 0.9805(2) 0.20287(9) 0.84429(18) 0.0208(6) Uani 1 1 d .
C5 C 1.1013(2) 0.17803(9) 0.85406(19) 0.0220(6) Uani 1 1 d .
C6 C 1.2047(3) 0.10029(10) 0.9294(2) 0.0359(8) Uani 1 1 d .
H6A H 1.2206 0.0866 0.8709 0.054 Uiso 1 1 calc R
H6B H 1.1809 0.0757 0.9688 0.054 Uiso 1 1 calc R
H6C H 1.2860 0.1161 0.9691 0.054 Uiso 1 1 calc R
C7 C 0.9269(3) 0.09596(10) 0.9791(2) 0.0312(7) Uani 1 1 d .
H7A H 0.8332 0.1004 0.9766 0.047 Uiso 1 1 calc R
H7B H 0.9844 0.0983 1.0476 0.047 Uiso 1 1 calc R
H7C H 0.9376 0.0652 0.9529 0.047 Uiso 1 1 calc R
C8 C 0.7682(2) 0.19079(10) 0.8997(2) 0.0323(7) Uani 1 1 d .
H8A H 0.7260 0.1650 0.9241 0.049 Uiso 1 1 calc R
H8B H 0.7071 0.2022 0.8374 0.049 Uiso 1 1 calc R
H8C H 0.7884 0.2159 0.9485 0.049 Uiso 1 1 calc R
C9 C 0.9576(3) 0.25348(9) 0.8206(2) 0.0302(7) Uani 1 1 d .
H9A H 0.9904 0.2717 0.8813 0.045 Uiso 1 1 calc R
H9B H 0.8615 0.2592 0.7906 0.045 Uiso 1 1 calc R
H9C H 1.0058 0.2626 0.7743 0.045 Uiso 1 1 calc R
C10 C 1.2237(2) 0.19653(10) 0.8323(2) 0.0341(8) Uani 1 1 d .
H10A H 1.1981 0.2224 0.7855 0.051 Uiso 1 1 calc R
H10B H 1.2644 0.1718 0.8036 0.051 Uiso 1 1 calc R
H10C H 1.2884 0.2075 0.8936 0.051 Uiso 1 1 calc R
C11 C 0.6649(2) 0.12018(9) 0.56861(19) 0.0229(6) Uani 1 1 d .
H11A H 0.5946 0.1166 0.6015 0.027 Uiso 1 1 calc R
H11B H 0.6207 0.1265 0.4978 0.027 Uiso 1 1 calc R
C12 C 0.7479(2) 0.07619(9) 0.58065(18) 0.0211(6) Uani 1 1 d .
H12A H 0.8096 0.0779 0.5400 0.025 Uiso 1 1 calc R
H12B H 0.6887 0.0489 0.5590 0.025 Uiso 1 1 calc R
C13 C 0.6611(2) 0.21541(9) 0.62672(18) 0.0218(6) Uani 1 1 d .
C14 C 0.5424(3) 0.20707(10) 0.64926(19) 0.0301(7) Uani 1 1 d .
H14 H 0.5195 0.1763 0.6619 0.036 Uiso 1 1 calc R
C15 C 0.4576(3) 0.24356(12) 0.6533(2) 0.0382(8) Uani 1 1 d .
H15 H 0.3763 0.2374 0.6677 0.046 Uiso 1 1 calc R
C16 C 0.4897(3) 0.28832(12) 0.6367(2) 0.0391(8) Uani 1 1 d .
H16 H 0.4315 0.3131 0.6399 0.047 Uiso 1 1 calc R
C17 C 0.6070(3) 0.29689(11) 0.6154(2) 0.0358(8) Uani 1 1 d .
H17 H 0.6305 0.3279 0.6048 0.043 Uiso 1 1 calc R
C18 C 0.6909(3) 0.26080(10) 0.60919(19) 0.0285(7) Uani 1 1 d .
H18 H 0.7704 0.2672 0.5926 0.034 Uiso 1 1 calc R
C19 C 0.8538(2) 0.18580(9) 0.53106(19) 0.0198(6) Uani 1 1 d .
C20 C 0.9687(3) 0.21336(9) 0.5603(2) 0.0263(7) Uani 1 1 d .
H20 H 1.0009 0.2239 0.6267 0.032 Uiso 1 1 calc R
C21 C 1.0363(3) 0.22556(10) 0.4943(2) 0.0281(7) Uani 1 1 d .
H21 H 1.1138 0.2446 0.5150 0.034 Uiso 1 1 calc R
C22 C 0.9908(3) 0.20992(10) 0.3984(2) 0.0290(7) Uani 1 1 d .
H22 H 1.0382 0.2178 0.3532 0.035 Uiso 1 1 calc R
C23 C 0.8770(3) 0.18294(10) 0.3675(2) 0.0288(7) Uani 1 1 d .
H23 H 0.8459 0.1724 0.3012 0.035 Uiso 1 1 calc R
C24 C 0.8081(3) 0.17127(9) 0.43346(19) 0.0249(7) Uani 1 1 d .
H24 H 0.7287 0.1532 0.4116 0.030 Uiso 1 1 calc R
C25 C 0.9525(2) 0.02086(9) 0.7154(2) 0.0222(6) Uani 1 1 d .
C26 C 0.9535(3) -0.00280(9) 0.6302(2) 0.0275(7) Uani 1 1 d .
H26 H 0.8956 0.0068 0.5680 0.033 Uiso 1 1 calc R
C27 C 1.0384(3) -0.04022(10) 0.6358(2) 0.0331(7) Uani 1 1 d .
H27 H 1.0381 -0.0563 0.5774 0.040 Uiso 1 1 calc R
C28 C 1.1232(3) -0.05415(10) 0.7257(2) 0.0358(8) Uani 1 1 d .
H28 H 1.1821 -0.0796 0.7291 0.043 Uiso 1 1 calc R
C29 C 1.1230(3) -0.03115(10) 0.8109(2) 0.0362(8) Uani 1 1 d .
H29 H 1.1814 -0.0407 0.8730 0.043 Uiso 1 1 calc R
C30 C 1.0364(3) 0.00607(10) 0.8050(2) 0.0310(7) Uani 1 1 d .
H30 H 1.0350 0.0215 0.8637 0.037 Uiso 1 1 calc R
C31 C 0.7196(2) 0.04826(10) 0.7672(2) 0.0248(7) Uani 1 1 d .
C32 C 0.7010(3) 0.00115(10) 0.7772(2) 0.0345(8) Uani 1 1 d .
H32 H 0.7520 -0.0205 0.7532 0.041 Uiso 1 1 calc R
C33 C 0.6087(3) -0.01478(12) 0.8222(2) 0.0458(9) Uani 1 1 d .
H33 H 0.5969 -0.0472 0.8291 0.055 Uiso 1 1 calc R
C34 C 0.5342(3) 0.01669(13) 0.8566(2) 0.0455(9) Uani 1 1 d .
H34 H 0.4723 0.0058 0.8884 0.055 Uiso 1 1 calc R
C35 C 0.5489(3) 0.06383(12) 0.8453(2) 0.0395(8) Uani 1 1 d .
H35 H 0.4963 0.0854 0.8681 0.047 Uiso 1 1 calc R
C36 C 0.6415(3) 0.07936(10) 0.8000(2) 0.0304(7) Uani 1 1 d .
H36 H 0.6514 0.1117 0.7915 0.036 Uiso 1 1 calc R
C37 C 1.0473(2) 0.12099(9) 0.68534(19) 0.0236(6) Uani 1 1 d .
C38 C 1.1233(3) 0.10720(10) 0.6433(2) 0.0268(7) Uani 1 1 d .
C39 C 1.2127(3) 0.08771(10) 0.5949(2) 0.0299(7) Uani 1 1 d .
C40 C 1.2317(3) 0.10849(10) 0.5104(2) 0.0320(7) Uani 1 1 d .
H40 H 1.1856 0.1363 0.4849 0.038 Uiso 1 1 calc R
C41 C 1.3170(3) 0.08860(10) 0.4647(2) 0.0301(7) Uani 1 1 d .
C42 C 1.3823(3) 0.04915(10) 0.5010(2) 0.0305(7) Uani 1 1 d .
H42 H 1.4398 0.0355 0.4683 0.037 Uiso 1 1 calc R
C43 C 1.3684(3) 0.02783(11) 0.5843(2) 0.0372(8) Uani 1 1 d .
H43 H 1.4174 0.0004 0.6092 0.045 Uiso 1 1 calc R
C44 C 1.2829(3) 0.04672(11) 0.6307(2) 0.0356(8) Uani 1 1 d .
H44 H 1.2714 0.0319 0.6873 0.043 Uiso 1 1 calc R
C45 C 1.3349(3) 0.11110(11) 0.3772(2) 0.0375(8) Uani 1 1 d .
C46 C 1.3550(3) 0.12685(12) 0.3099(3) 0.0493(9) Uani 1 1 d .
H46 H 1.3718 0.1400 0.2536 0.059 Uiso 1 1 calc R

loop_
_atom_site_aniso_label
_atom_site_aniso_U_11
_atom_site_aniso_U_22
_atom_site_aniso_U_33
_atom_site_aniso_U_23
_atom_site_aniso_U_13
_atom_site_aniso_U_12
P3 0.0218(4) 0.0280(5) 0.0233(4) -0.0021(4) 0.0076(3) -0.0025(4)
F1 0.0344(9) 0.0482(11) 0.0254(9) -0.0095(9) 0.0077(7) -0.0057(8)
F2 0.0350(9) 0.0368(10) 0.0241(9) -0.0040(8) 0.0088(7) -0.0006(8)
F3 0.0273(9) 0.0707(13) 0.0312(10) -0.0034(9) 0.0102(7) -0.0153(9)
F4 0.0241(8) 0.0450(11) 0.0452(11) -0.0120(9) 0.0167(8) -0.0061(8)
F5 0.0545(11) 0.0275(10) 0.0365(11) 0.0016(9) -0.0021(8) -0.0015(9)
F6 0.0466(10) 0.0283(10) 0.0395(11) -0.0012(9) 0.0119(8) 0.0103(8)
Fe1 0.01746(19) 0.0213(2) 0.0173(2) 0.00017(19) 0.00586(15) -0.00178(18)
P1 0.0203(4) 0.0199(4) 0.0181(4) -0.0001(3) 0.0062(3) -0.0014(3)
P2 0.0213(4) 0.0202(4) 0.0222(4) 0.0006(3) 0.0080(3) -0.0014(3)
C1 0.0216(15) 0.0283(18) 0.0157(15) -0.0054(13) -0.0015(11) -0.0018(13)
C2 0.0242(15) 0.0288(18) 0.0117(14) -0.0027(13) 0.0029(11) -0.0064(13)
C3 0.0246(15) 0.0263(17) 0.0136(15) -0.0041(13) 0.0045(12) -0.0042(13)
C4 0.0249(15) 0.0208(16) 0.0151(15) -0.0035(13) 0.0035(12) -0.0047(13)
C5 0.0212(15) 0.0223(17) 0.0205(16) -0.0057(13) 0.0032(12) -0.0068(13)
C6 0.0246(15) 0.039(2) 0.0384(19) 0.0005(17) 0.0005(14) 0.0029(15)
C7 0.0401(17) 0.0339(19) 0.0204(16) 0.0018(15) 0.0104(14) -0.0027(15)
C8 0.0335(17) 0.042(2) 0.0240(17) -0.0056(15) 0.0124(14) 0.0046(15)
C9 0.0386(17) 0.0251(18) 0.0239(17) -0.0045(14) 0.0052(14) -0.0046(14)
C10 0.0242(16) 0.039(2) 0.0370(19) -0.0048(16) 0.0064(14) -0.0119(15)
C11 0.0202(14) 0.0262(17) 0.0208(15) 0.0018(13) 0.0041(12) -0.0036(13)
C12 0.0217(14) 0.0197(16) 0.0219(16) -0.0018(13) 0.0067(12) -0.0044(13)
C13 0.0253(15) 0.0270(17) 0.0118(15) 0.0003(13) 0.0037(12) 0.0033(13)
C14 0.0285(16) 0.0368(19) 0.0253(17) 0.0004(15) 0.0085(13) 0.0043(15)
C15 0.0304(17) 0.061(2) 0.0257(18) 0.0017(18) 0.0119(14) 0.0130(18)
C16 0.046(2) 0.048(2) 0.0208(18) 0.0034(17) 0.0064(15) 0.0259(18)
C17 0.052(2) 0.0291(19) 0.0232(18) 0.0054(15) 0.0076(15) 0.0132(17)
C18 0.0332(17) 0.0306(19) 0.0197(16) -0.0005(14) 0.0052(13) 0.0056(15)
C19 0.0217(14) 0.0198(16) 0.0177(15) 0.0008(13) 0.0054(12) 0.0022(12)
C20 0.0354(17) 0.0256(17) 0.0206(16) -0.0040(14) 0.0123(13) -0.0041(14)
C21 0.0312(16) 0.0279(18) 0.0277(18) 0.0010(15) 0.0127(14) -0.0053(14)
C22 0.0357(17) 0.0315(18) 0.0248(18) 0.0050(15) 0.0167(14) 0.0023(15)
C23 0.0345(17) 0.0346(19) 0.0166(16) 0.0005(14) 0.0070(13) 0.0040(15)
C24 0.0244(15) 0.0276(17) 0.0212(16) -0.0001(14) 0.0045(12) -0.0010(13)
C25 0.0226(15) 0.0166(16) 0.0282(17) 0.0024(14) 0.0088(13) -0.0025(13)
C26 0.0257(15) 0.0258(17) 0.0301(18) -0.0001(15) 0.0071(13) 0.0017(14)
C27 0.0358(17) 0.0253(18) 0.041(2) -0.0038(16) 0.0154(16) 0.0024(15)
C28 0.0360(18) 0.0231(18) 0.049(2) 0.0073(17) 0.0144(16) 0.0100(15)
C29 0.0399(18) 0.030(2) 0.037(2) 0.0080(16) 0.0083(15) 0.0052(16)
C30 0.0371(17) 0.0254(18) 0.0302(18) 0.0007(15) 0.0098(14) 0.0018(15)
C31 0.0249(15) 0.0259(18) 0.0249(17) -0.0013(14) 0.0096(13) -0.0049(14)
C32 0.0376(18) 0.031(2) 0.039(2) 0.0021(16) 0.0168(15) -0.0058(15)
C33 0.048(2) 0.041(2) 0.054(2) 0.0102(19) 0.0232(19) -0.0110(18)
C34 0.038(2) 0.066(3) 0.036(2) 0.0078(19) 0.0174(16) -0.0183(19)
C35 0.0327(18) 0.055(2) 0.036(2) -0.0134(18) 0.0196(15) -0.0105(17)
C36 0.0273(16) 0.035(2) 0.0287(18) -0.0042(15) 0.0085(14) -0.0077(14)
C37 0.0215(15) 0.0223(16) 0.0238(16) 0.0012(13) 0.0021(12) -0.0076(13)
C38 0.0237(15) 0.0325(18) 0.0283(17) -0.0001(15) 0.0141(14) 0.0010(14)
C39 0.0251(15) 0.0348(19) 0.0297(18) -0.0032(15) 0.0083(13) -0.0051(15)
C40 0.0301(16) 0.0273(18) 0.039(2) 0.0009(16) 0.0105(14) -0.0008(14)
C41 0.0239(16) 0.0313(19) 0.0390(19) -0.0103(16) 0.0151(14) -0.0088(15)
C42 0.0225(16) 0.0303(19) 0.038(2) -0.0049(16) 0.0088(14) -0.0101(14)
C43 0.0281(17) 0.037(2) 0.044(2) -0.0070(17) 0.0067(15) 0.0020(15)
C44 0.0327(17) 0.043(2) 0.0290(18) 0.0054(17) 0.0064(14) -0.0018(16)
C45 0.0358(18) 0.052(2) 0.032(2) -0.0084(17) 0.0219(15) -0.0132(16)
C46 0.062(2) 0.048(2) 0.047(2) -0.0001(19) 0.0300(19) -0.0057(19)

loop_
_atom_type_symbol
_atom_type_description
_atom_type_scat_dispersion_real
_atom_type_scat_dispersion_imag
_atom_type_scat_source
C C 0.0033 0.0016 'International Tables Vol C Tables 4.2.6.8 and 6.1.1.4'
H H 0.0000 0.0000 'International Tables Vol C Tables 4.2.6.8 and 6.1.1.4'
F F 0.0171 0.0103 'International Tables Vol C Tables 4.2.6.8 and 6.1.1.4'
P P 0.1023 0.0942 'International Tables Vol C Tables 4.2.6.8 and 6.1.1.4'
Fe Fe 0.3463 0.8444 'International Tables Vol C Tables 4.2.6.8 and 6.1.1.4'

loop_
_geom_angle_atom_site_label_1
_geom_angle_atom_site_label_2
_geom_angle_atom_site_label_3
_geom_angle
F6 P3 F4 90.40(9)
F6 P3 F2 90.10(9)
F4 P3 F2 90.50(8)
F6 P3 F5 179.45(11)
F4 P3 F5 89.33(9)
F2 P3 F5 90.38(9)
F6 P3 F3 90.33(9)
F4 P3 F3 179.27(11)
F2 P3 F3 89.50(8)
F5 P3 F3 89.93(9)
F6 P3 F1 89.75(9)
F4 P3 F1 90.08(8)
F2 P3 F1 179.41(9)
F5 P3 F1 89.77(9)
F3 P3 F1 89.93(8)
C37 Fe1 C5 89.77(10)
C37 Fe1 C4 121.00(10)
C5 Fe1 C4 39.10(9)
C37 Fe1 C1 94.17(10)
C5 Fe1 C1 38.80(10)
C4 Fe1 C1 65.14(10)
C37 Fe1 C3 154.67(10)
C5 Fe1 C3 65.11(9)
C4 Fe1 C3 39.01(9)
C1 Fe1 C3 64.58(10)
C37 Fe1 C2 129.39(11)
C5 Fe1 C2 64.51(9)
C4 Fe1 C2 64.31(10)
C1 Fe1 C2 38.57(9)
C3 Fe1 C2 37.73(9)
C37 Fe1 P2 81.10(8)
C5 Fe1 P2 147.32(8)
C4 Fe1 P2 157.04(7)
C1 Fe1 P2 110.30(8)
C3 Fe1 P2 118.07(7)
C2 Fe1 P2 97.61(7)
C37 Fe1 P1 93.02(8)
C5 Fe1 P1 127.35(8)
C4 Fe1 P1 99.17(7)
C1 Fe1 P1 164.25(8)
C3 Fe1 P1 104.55(7)
C2 Fe1 P1 137.47(7)
P2 Fe1 P1 84.66(3)
C11 P1 C19 105.31(12)
C11 P1 C13 103.58(12)
C19 P1 C13 104.32(12)
C11 P1 Fe1 108.41(9)
C19 P1 Fe1 109.21(8)
C13 P1 Fe1 124.47(8)
C25 P2 C12 104.21(12)
C25 P2 C31 103.09(12)
C12 P2 C31 103.35(12)
C25 P2 Fe1 118.60(9)
C12 P2 Fe1 106.69(9)
C31 P2 Fe1 119.01(9)
C5 C1 C2 107.7(2)
C5 C1 C6 124.4(2)
C2 C1 C6 127.4(2)
C5 C1 Fe1 69.71(15)
C2 C1 Fe1 72.32(14)
C6 C1 Fe1 129.36(19)
C3 C2 C1 108.3(2)
C3 C2 C7 126.5(2)
C1 C2 C7 124.6(2)
C3 C2 Fe1 70.01(14)
C1 C2 Fe1 69.11(14)
C7 C2 Fe1 133.72(18)
C2 C3 C4 108.2(2)
C2 C3 C8 127.2(2)
C4 C3 C8 123.7(2)
C2 C3 Fe1 72.25(14)
C4 C3 Fe1 69.45(14)
C8 C3 Fe1 132.42(18)
C5 C4 C3 107.6(2)
C5 C4 C9 126.0(2)
C3 C4 C9 125.0(2)
C5 C4 Fe1 70.11(14)
C3 C4 Fe1 71.55(14)
C9 C4 Fe1 134.40(19)
C1 C5 C4 108.3(2)
C1 C5 C10 125.3(2)
C4 C5 C10 126.1(2)
C1 C5 Fe1 71.49(14)
C4 C5 Fe1 70.79(14)
C10 C5 Fe1 128.62(18)
C1 C6 H6A 109.5
C1 C6 H6B 109.5
H6A C6 H6B 109.5
C1 C6 H6C 109.5
H6A C6 H6C 109.5
H6B C6 H6C 109.5
C2 C7 H7A 109.5
C2 C7 H7B 109.5
H7A C7 H7B 109.5
C2 C7 H7C 109.5
H7A C7 H7C 109.5
H7B C7 H7C 109.5
C3 C8 H8A 109.5
C3 C8 H8B 109.5
H8A C8 H8B 109.5
C3 C8 H8C 109.5
H8A C8 H8C 109.5
H8B C8 H8C 109.5
C4 C9 H9A 109.5
C4 C9 H9B 109.5
H9A C9 H9B 109.5
C4 C9 H9C 109.5
H9A C9 H9C 109.5
H9B C9 H9C 109.5
C5 C10 H10A 109.5
C5 C10 H10B 109.5
H10A C10 H10B 109.5
C5 C10 H10C 109.5
H10A C10 H10C 109.5
H10B C10 H10C 109.5
C12 C11 P1 108.31(16)
C12 C11 H11A 110.0
P1 C11 H11A 110.0
C12 C11 H11B 110.0
P1 C11 H11B 110.0
H11A C11 H11B 108.4
C11 C12 P2 107.75(17)
C11 C12 H12A 110.2
P2 C12 H12A 110.2
C11 C12 H12B 110.2
P2 C12 H12B 110.2
H12A C12 H12B 108.5
C18 C13 C14 118.0(2)
C18 C13 P1 121.01(19)
C14 C13 P1 121.0(2)
C15 C14 C13 120.3(3)
C15 C14 H14 119.8
C13 C14 H14 119.8
C16 C15 C14 120.8(3)
C16 C15 H15 119.6
C14 C15 H15 119.6
C15 C16 C17 119.3(3)
C15 C16 H16 120.3
C17 C16 H16 120.3
C16 C17 C18 120.5(3)
C16 C17 H17 119.7
C18 C17 H17 119.7
C17 C18 C13 121.1(3)
C17 C18 H18 119.4
C13 C18 H18 119.4
C24 C19 C20 118.3(2)
C24 C19 P1 123.1(2)
C20 C19 P1 118.44(19)
C21 C20 C19 121.0(3)
C21 C20 H20 119.5
C19 C20 H20 119.5
C22 C21 C20 119.7(3)
C22 C21 H21 120.2
C20 C21 H21 120.2
C21 C22 C23 120.4(2)
C21 C22 H22 119.8
C23 C22 H22 119.8
C22 C23 C24 119.9(3)
C22 C23 H23 120.1
C24 C23 H23 120.1
C19 C24 C23 120.7(2)
C19 C24 H24 119.7
C23 C24 H24 119.7
C30 C25 C26 118.9(2)
C30 C25 P2 119.4(2)
C26 C25 P2 121.7(2)
C27 C26 C25 120.4(3)
C27 C26 H26 119.8
C25 C26 H26 119.8
C28 C27 C26 120.2(3)
C28 C27 H27 119.9
C26 C27 H27 119.9
C27 C28 C29 120.2(3)
C27 C28 H28 119.9
C29 C28 H28 119.9
C28 C29 C30 119.4(3)
C28 C29 H29 120.3
C30 C29 H29 120.3
C25 C30 C29 121.0(3)
C25 C30 H30 119.5
C29 C30 H30 119.5
C32 C31 C36 118.9(2)
C32 C31 P2 122.1(2)
C36 C31 P2 119.0(2)
C31 C32 C33 120.7(3)
C31 C32 H32 119.7
C33 C32 H32 119.7
C34 C33 C32 119.6(3)
C34 C33 H33 120.2
C32 C33 H33 120.2
C33 C34 C35 120.7(3)
C33 C34 H34 119.7
C35 C34 H34 119.7
C34 C35 C36 119.2(3)
C34 C35 H35 120.4
C36 C35 H35 120.4
C31 C36 C35 120.9(3)
C31 C36 H36 119.6
C35 C36 H36 119.6
C38 C37 Fe1 175.6(3)
C37 C38 C39 176.3(3)
C44 C39 C40 118.3(3)
C44 C39 C38 120.1(3)
C40 C39 C38 121.6(3)
C41 C40 C39 120.3(3)
C41 C40 H40 119.8
C39 C40 H40 119.8
C42 C41 C40 119.7(3)
C42 C41 C45 121.3(3)
C40 C41 C45 119.0(3)
C41 C42 C43 122.2(3)
C41 C42 H42 118.9
C43 C42 H42 118.9
C44 C43 C42 119.3(3)
C44 C43 H43 120.4
C42 C43 H43 120.4
C43 C44 C39 120.3(3)
C43 C44 H44 119.9
C39 C44 H44 119.9
C46 C45 C41 176.0(4)
C45 C46 H46 180.0

loop_
_geom_bond_atom_site_label_1
_geom_bond_atom_site_label_2
_geom_bond_distance
P3 F6 1.5879(17)
P3 F4 1.5942(15)
P3 F2 1.5958(16)
P3 F5 1.6005(17)
P3 F3 1.6020(15)
P3 F1 1.6037(16)
Fe1 C37 1.867(3)
Fe1 C5 2.122(3)
Fe1 C4 2.131(3)
Fe1 C1 2.146(3)
Fe1 C3 2.159(2)
Fe1 C2 2.188(2)
Fe1 P2 2.2578(8)
Fe1 P1 2.2880(8)
P1 C11 1.824(3)
P1 C19 1.824(2)
P1 C13 1.827(3)
P2 C25 1.826(3)
P2 C12 1.829(3)
P2 C31 1.832(2)
C1 C5 1.418(4)
C1 C2 1.432(3)
C1 C6 1.494(3)
C2 C3 1.406(4)
C2 C7 1.508(3)
C3 C4 1.432(3)
C3 C8 1.514(3)
C4 C5 1.423(3)
C4 C9 1.500(4)
C5 C10 1.505(3)
C6 H6A 0.9800
C6 H6B 0.9800
C6 H6C 0.9800
C7 H7A 0.9800
C7 H7B 0.9800
C7 H7C 0.9800
C8 H8A 0.9800
C8 H8B 0.9800
C8 H8C 0.9800
C9 H9A 0.9800
C9 H9B 0.9800
C9 H9C 0.9800
C10 H10A 0.9800
C10 H10B 0.9800
C10 H10C 0.9800
C11 C12 1.517(3)
C11 H11A 0.9900
C11 H11B 0.9900
C12 H12A 0.9900
C12 H12B 0.9900
C13 C18 1.385(4)
C13 C14 1.396(3)
C14 C15 1.389(4)
C14 H14 0.9500
C15 C16 1.371(4)
C15 H15 0.9500
C16 C17 1.374(4)
C16 H16 0.9500
C17 C18 1.381(4)
C17 H17 0.9500
C18 H18 0.9500
C19 C24 1.389(3)
C19 C20 1.396(3)
C20 C21 1.382(3)
C20 H20 0.9500
C21 C22 1.378(4)
C21 H21 0.9500
C22 C23 1.379(4)
C22 H22 0.9500
C23 C24 1.388(3)
C23 H23 0.9500
C24 H24 0.9500
C25 C30 1.378(4)
C25 C26 1.393(3)
C26 C27 1.385(3)
C26 H26 0.9500
C27 C28 1.377(4)
C27 H27 0.9500
C28 C29 1.383(4)
C28 H28 0.9500
C29 C30 1.390(4)
C29 H29 0.9500
C30 H30 0.9500
C31 C32 1.385(4)
C31 C36 1.386(3)
C32 C33 1.389(4)
C32 H32 0.9500
C33 C34 1.379(4)
C33 H33 0.9500
C34 C35 1.382(4)
C34 H34 0.9500
C35 C36 1.391(3)
C35 H35 0.9500
C36 H36 0.9500
C37 C38 1.199(3)
C38 C39 1.434(3)
C39 C44 1.403(4)
C39 C40 1.409(4)
C40 C41 1.379(3)
C40 H40 0.9500
C41 C42 1.346(4)
C41 C45 1.465(4)
C42 C43 1.380(4)
C42 H42 0.9500
C43 C44 1.376(4)
C43 H43 0.9500
C44 H44 0.9500
C45 C46 1.135(4)
C46 H46 0.9500

loop_
_geom_torsion_atom_site_label_1
_geom_torsion_atom_site_label_2
_geom_torsion_atom_site_label_3
_geom_torsion_atom_site_label_4
_geom_torsion
C37 Fe1 P1 C11 85.79(11)
C5 Fe1 P1 C11 177.81(12)
C4 Fe1 P1 C11 -152.14(11)
C1 Fe1 P1 C11 -157.1(3)
C3 Fe1 P1 C11 -112.61(11)
C2 Fe1 P1 C11 -90.41(14)
P2 Fe1 P1 C11 5.03(9)
C37 Fe1 P1 C19 -28.45(12)
C5 Fe1 P1 C19 63.56(13)
C4 Fe1 P1 C19 93.61(11)
C1 Fe1 P1 C19 88.6(3)
C3 Fe1 P1 C19 133.14(11)
C2 Fe1 P1 C19 155.34(14)
P2 Fe1 P1 C19 -109.21(9)
C37 Fe1 P1 C13 -152.30(13)
C5 Fe1 P1 C13 -60.28(14)
C4 Fe1 P1 C13 -30.23(12)
C1 Fe1 P1 C13 -35.2(3)
C3 Fe1 P1 C13 9.30(13)
C2 Fe1 P1 C13 31.50(15)
P2 Fe1 P1 C13 126.94(11)
C37 Fe1 P2 C25 43.28(13)
C5 Fe1 P2 C25 -32.13(17)
C4 Fe1 P2 C25 -121.9(2)
C1 Fe1 P2 C25 -47.89(12)
C3 Fe1 P2 C25 -119.14(13)
C2 Fe1 P2 C25 -85.56(12)
P1 Fe1 P2 C25 137.20(10)
C37 Fe1 P2 C12 -73.81(11)
C5 Fe1 P2 C12 -149.22(14)
C4 Fe1 P2 C12 121.0(2)
C1 Fe1 P2 C12 -164.98(10)
C3 Fe1 P2 C12 123.76(11)
C2 Fe1 P2 C12 157.35(10)
P1 Fe1 P2 C12 20.11(8)
C37 Fe1 P2 C31 169.97(13)
C5 Fe1 P2 C31 94.55(16)
C4 Fe1 P2 C31 4.8(2)
C1 Fe1 P2 C31 78.79(12)
C3 Fe1 P2 C31 7.54(13)
C2 Fe1 P2 C31 41.13(12)
P1 Fe1 P2 C31 -96.12(10)
C37 Fe1 C1 C5 84.42(16)
C4 Fe1 C1 C5 -37.94(14)
C3 Fe1 C1 C5 -81.22(16)
C2 Fe1 C1 C5 -117.3(2)
P2 Fe1 C1 C5 166.46(13)
P1 Fe1 C1 C5 -32.5(3)
C37 Fe1 C1 C2 -158.31(17)
C5 Fe1 C1 C2 117.3(2)
C4 Fe1 C1 C2 79.32(16)
C3 Fe1 C1 C2 36.05(15)
P2 Fe1 C1 C2 -76.27(16)
P1 Fe1 C1 C2 84.7(3)
C37 Fe1 C1 C6 -34.0(2)
C5 Fe1 C1 C6 -118.4(3)
C4 Fe1 C1 C6 -156.4(3)
C3 Fe1 C1 C6 160.4(3)
C2 Fe1 C1 C6 124.3(3)
P2 Fe1 C1 C6 48.0(2)
P1 Fe1 C1 C6 -150.9(2)
C5 C1 C2 C3 1.8(3)
C6 C1 C2 C3 174.3(2)
Fe1 C1 C2 C3 -59.26(18)
C5 C1 C2 C7 -169.5(2)
C6 C1 C2 C7 3.0(4)
Fe1 C1 C2 C7 129.4(3)
C5 C1 C2 Fe1 61.07(18)
C6 C1 C2 Fe1 -126.5(3)
C37 Fe1 C2 C3 148.20(16)
C5 Fe1 C2 C3 81.62(16)
C4 Fe1 C2 C3 38.06(14)
C1 Fe1 C2 C3 119.7(2)
P2 Fe1 C2 C3 -127.09(14)
P1 Fe1 C2 C3 -36.71(19)
C37 Fe1 C2 C1 28.5(2)
C5 Fe1 C2 C1 -38.10(16)
C4 Fe1 C2 C1 -81.66(16)
C3 Fe1 C2 C1 -119.7(2)
P2 Fe1 C2 C1 113.19(15)
P1 Fe1 C2 C1 -156.42(13)
C37 Fe1 C2 C7 -89.9(3)
C5 Fe1 C2 C7 -156.5(3)
C4 Fe1 C2 C7 160.0(3)
C1 Fe1 C2 C7 -118.4(3)
C3 Fe1 C2 C7 121.9(3)
P2 Fe1 C2 C7 -5.2(3)
P1 Fe1 C2 C7 85.2(3)
C1 C2 C3 C4 -1.8(3)
C7 C2 C3 C4 169.3(2)
Fe1 C2 C3 C4 -60.45(17)
C1 C2 C3 C8 -171.0(2)
C7 C2 C3 C8 0.0(4)
Fe1 C2 C3 C8 130.3(3)
C1 C2 C3 Fe1 58.70(17)
C7 C2 C3 Fe1 -130.2(3)
C37 Fe1 C3 C2 -72.2(3)
C5 Fe1 C3 C2 -79.88(16)
C4 Fe1 C3 C2 -118.0(2)
C1 Fe1 C3 C2 -36.83(15)
P2 Fe1 C3 C2 63.65(15)
P1 Fe1 C3 C2 155.33(13)
C37 Fe1 C3 C4 45.9(3)
C5 Fe1 C3 C4 38.16(15)
C1 Fe1 C3 C4 81.20(16)
C2 Fe1 C3 C4 118.0(2)
P2 Fe1 C3 C4 -178.32(12)
P1 Fe1 C3 C4 -86.63(14)
C37 Fe1 C3 C8 163.2(3)
C5 Fe1 C3 C8 155.5(3)
C4 Fe1 C3 C8 117.3(3)
C1 Fe1 C3 C8 -161.5(3)
C2 Fe1 C3 C8 -124.6(3)
P2 Fe1 C3 C8 -61.0(3)
P1 Fe1 C3 C8 30.7(3)
C2 C3 C4 C5 1.0(3)
C8 C3 C4 C5 170.8(2)
Fe1 C3 C4 C5 -61.20(17)
C2 C3 C4 C9 -165.9(2)
C8 C3 C4 C9 3.8(4)
Fe1 C3 C4 C9 131.8(3)
C2 C3 C4 Fe1 62.24(18)
C8 C3 C4 Fe1 -128.0(2)
C37 Fe1 C4 C5 -41.69(19)
C1 Fe1 C4 C5 37.65(14)
C3 Fe1 C4 C5 117.3(2)
C2 Fe1 C4 C5 80.48(16)
P2 Fe1 C4 C5 121.12(18)
P1 Fe1 C4 C5 -140.86(13)
C37 Fe1 C4 C3 -159.00(15)
C5 Fe1 C4 C3 -117.3(2)
C1 Fe1 C4 C3 -79.66(16)
C2 Fe1 C4 C3 -36.83(14)
P2 Fe1 C4 C3 3.8(3)
P1 Fe1 C4 C3 101.83(14)
C37 Fe1 C4 C9 79.7(3)
C5 Fe1 C4 C9 121.4(3)
C1 Fe1 C4 C9 159.0(3)
C3 Fe1 C4 C9 -121.3(3)
C2 Fe1 C4 C9 -158.1(3)
P2 Fe1 C4 C9 -117.5(2)
P1 Fe1 C4 C9 -19.5(2)
C2 C1 C5 C4 -1.2(3)
C6 C1 C5 C4 -173.9(2)
Fe1 C1 C5 C4 61.58(17)
C2 C1 C5 C10 172.5(2)
C6 C1 C5 C10 -0.2(4)
Fe1 C1 C5 C10 -124.7(3)
C2 C1 C5 Fe1 -62.75(17)
C6 C1 C5 Fe1 124.5(3)
C3 C4 C5 C1 0.1(3)
C9 C4 C5 C1 166.9(2)
Fe1 C4 C5 C1 -62.03(18)
C3 C4 C5 C10 -173.5(2)
C9 C4 C5 C10 -6.7(4)
Fe1 C4 C5 C10 124.3(3)
C3 C4 C5 Fe1 62.13(17)
C9 C4 C5 Fe1 -131.1(3)
C37 Fe1 C5 C1 -96.95(16)
C4 Fe1 C5 C1 117.8(2)
C3 Fe1 C5 C1 79.75(16)
C2 Fe1 C5 C1 37.88(14)
P2 Fe1 C5 C1 -24.0(2)
P1 Fe1 C5 C1 169.42(12)
C37 Fe1 C5 C4 145.24(16)
C1 Fe1 C5 C4 -117.8(2)
C3 Fe1 C5 C4 -38.06(14)
C2 Fe1 C5 C4 -79.93(15)
P2 Fe1 C5 C4 -141.80(13)
P1 Fe1 C5 C4 51.61(16)
C37 Fe1 C5 C10 23.9(2)
C4 Fe1 C5 C10 -121.4(3)
C1 Fe1 C5 C10 120.8(3)
C3 Fe1 C5 C10 -159.4(3)
C2 Fe1 C5 C10 158.7(3)
P2 Fe1 C5 C10 96.8(3)
P1 Fe1 C5 C10 -69.8(3)
C19 P1 C11 C12 81.61(19)
C13 P1 C11 C12 -169.12(17)
Fe1 P1 C11 C12 -35.18(18)
P1 C11 C12 P2 52.48(19)
C25 P2 C12 C11 -173.91(16)
C31 P2 C12 C11 78.61(19)
Fe1 P2 C12 C11 -47.65(17)
C11 P1 C13 C18 -142.9(2)
C19 P1 C13 C18 -32.9(2)
Fe1 P1 C13 C18 93.0(2)
C11 P1 C13 C14 39.0(2)
C19 P1 C13 C14 149.0(2)
Fe1 P1 C13 C14 -85.1(2)
C18 C13 C14 C15 0.3(4)
P1 C13 C14 C15 178.4(2)
C13 C14 C15 C16 -1.0(4)
C14 C15 C16 C17 0.4(5)
C15 C16 C17 C18 0.9(4)
C16 C17 C18 C13 -1.7(4)
C14 C13 C18 C17 1.0(4)
P1 C13 C18 C17 -177.1(2)
C11 P1 C19 C24 13.1(3)
C13 P1 C19 C24 -95.6(2)
Fe1 P1 C19 C24 129.3(2)
C11 P1 C19 C20 -163.6(2)
C13 P1 C19 C20 87.7(2)
Fe1 P1 C19 C20 -47.3(2)
C24 C19 C20 C21 -0.6(4)
P1 C19 C20 C21 176.2(2)
C19 C20 C21 C22 -0.8(4)
C20 C21 C22 C23 1.2(4)
C21 C22 C23 C24 -0.3(4)
C20 C19 C24 C23 1.6(4)
P1 C19 C24 C23 -175.0(2)
C22 C23 C24 C19 -1.2(4)
C12 P2 C25 C30 -178.0(2)
C31 P2 C25 C30 -70.3(2)
Fe1 P2 C25 C30 63.6(2)
C12 P2 C25 C26 2.0(2)
C31 P2 C25 C26 109.7(2)
Fe1 P2 C25 C26 -116.4(2)
C30 C25 C26 C27 -0.6(4)
P2 C25 C26 C27 179.39(19)
C25 C26 C27 C28 -0.4(4)
C26 C27 C28 C29 0.7(4)
C27 C28 C29 C30 0.0(4)
C26 C25 C30 C29 1.4(4)
P2 C25 C30 C29 -178.6(2)
C28 C29 C30 C25 -1.1(4)
C25 P2 C31 C32 -17.2(3)
C12 P2 C31 C32 91.2(3)
Fe1 P2 C31 C32 -150.9(2)
C25 P2 C31 C36 163.2(2)
C12 P2 C31 C36 -88.5(2)
Fe1 P2 C31 C36 29.5(3)
C36 C31 C32 C33 -1.9(4)
P2 C31 C32 C33 178.4(2)
C31 C32 C33 C34 0.3(5)
C32 C33 C34 C35 1.2(5)
C33 C34 C35 C36 -1.1(5)
C32 C31 C36 C35 2.0(4)
P2 C31 C36 C35 -178.3(2)
C34 C35 C36 C31 -0.5(4)
C44 C39 C40 C41 0.3(4)
C38 C39 C40 C41 -179.1(3)
C39 C40 C41 C42 0.0(4)
C39 C40 C41 C45 -179.9(3)
C40 C41 C42 C43 -0.9(4)
C45 C41 C42 C43 178.9(3)
C41 C42 C43 C44 1.5(4)
C42 C43 C44 C39 -1.2(4)
C40 C39 C44 C43 0.4(4)
C38 C39 C44 C43 179.8(3)
